data_2103275
loop_
_publ_author_name
'Farrell, Dorcas M. M.'
'Glidewell, Christopher'
'Low, John N.'
'Skakle, Janet M. S.'
'Zakaria, Choudhury M.'

_publ_section_title
;
 Polymorphs and pseudopolymorphs of
 <i>N</i>,<i>N</i>'-dithiobisphthalimide
;
_journal_issue 2
_journal_name_full 'Acta Crystallographica Section B'
_journal_page_first 289
_journal_page_last 299
_journal_paper_doi 10.1107/S0108768101020006
_journal_volume 58
_journal_year 2002
_chemical_formula_moiety 'C16 H8 N2 O4 S2, 0.5(C6 H5 Cl1)'
_chemical_formula_sum 'C19 H10.5 Cl0.5 N2 O4 S2'
_chemical_formula_weight 412.64
_chemical_name_systematic
;
N,N'-Dithiodiphthalimide hemi(chlorobenzene) solvate
;
_space_group_IT_number 2
_symmetry_cell_setting triclinic
_symmetry_space_group_name_Hall '-P 1'
_symmetry_space_group_name_H-M 'P -1'
_atom_sites_solution_hydrogens geom
_atom_sites_solution_primary direct
_atom_sites_solution_secondary difmap
_cell_angle_alpha 81.5440(8)
_cell_angle_beta 77.8600(8)
_cell_angle_gamma 78.8480(13)
_cell_formula_units_Z 2
_cell_length_a 7.6257(10)
_cell_length_b 10.3369(2)
_cell_length_c 11.6392(2)
_cell_measurement_reflns_used 3946
_cell_measurement_temperature 120(2)
_cell_measurement_theta_max 27.50
_cell_measurement_theta_min 3.01
_cell_volume 874.59(12)
_computing_cell_refinement 'DENZO-SMN (Otwinowski & Minor, 1997)'
_computing_data_collection 'Kappa-CCD server software (Nonius, 1997)'
_computing_data_reduction 'DENZO-SMN (Otwinowski & Minor, 1997)'
_computing_molecular_graphics 'PLATON (Spek, 2001)'
_computing_publication_material 'SHELXL-97 (Sheldrick, 1997b) and PRPKAPPA (Ferguson, 1999)'
_computing_structure_refinement 'SHELXL-97 (Sheldrick, 1997b)'
_computing_structure_solution 'SHELXS-97 (Sheldrick, 1997a)'
_diffrn_ambient_temperature 120(2)
_diffrn_measured_fraction_theta_full 0.982
_diffrn_measured_fraction_theta_max 0.982
_diffrn_measurement_device_type Kappa-CCD
_diffrn_measurement_method '\f scans, and \w scans with \k offsets'
_diffrn_radiation_monochromator graphite
_diffrn_radiation_source 'fine-focus sealed X-ray tube'
_diffrn_radiation_type 'Mo K\a'
_diffrn_radiation_wavelength 0.71073
_diffrn_reflns_av_R_equivalents 0.0325
_diffrn_reflns_av_sigmaI/netI 0.0328
_diffrn_reflns_limit_h_max 9
_diffrn_reflns_limit_h_min -9
_diffrn_reflns_limit_k_max 13
_diffrn_reflns_limit_k_min -13
_diffrn_reflns_limit_l_max 15
_diffrn_reflns_limit_l_min -15
_diffrn_reflns_number 8059
_diffrn_reflns_theta_full 27.50
_diffrn_reflns_theta_max 27.50
_diffrn_reflns_theta_min 3.01
_diffrn_standards_decay_% 0
_exptl_absorpt_coefficient_mu 0.411
_exptl_absorpt_correction_T_max 0.8936
_exptl_absorpt_correction_T_min 0.8729
_exptl_absorpt_correction_type multi-scan
_exptl_absorpt_process_details 'DENZO-SMN (Otwinowski & Minor, 1997)'
_exptl_crystal_colour colourless
_exptl_crystal_density_diffrn 1.567
_exptl_crystal_density_method 'not measured'
_exptl_crystal_description block
_exptl_crystal_F_000 422
_exptl_crystal_size_max 0.34
_exptl_crystal_size_mid 0.30
_exptl_crystal_size_min 0.28
_refine_diff_density_max 0.392
_refine_diff_density_min -0.523
_refine_ls_extinction_method none
_refine_ls_goodness_of_fit_ref 1.127
_refine_ls_hydrogen_treatment constr
_refine_ls_matrix_type full
_refine_ls_number_parameters 253
_refine_ls_number_reflns 3946
_refine_ls_number_restraints 0
_refine_ls_restrained_S_all 1.127
_refine_ls_R_factor_all 0.0419
_refine_ls_R_factor_gt 0.0381
_refine_ls_shift/su_max 0.000
_refine_ls_shift/su_mean 0.000
_refine_ls_structure_factor_coef Fsqd
_refine_ls_weighting_details 'w=1/[\s^2^(Fo^2^)+(0.0560P)^2^+0.3058P] where P=(Fo^2^+2Fc^2^)/3'
_refine_ls_weighting_scheme calc
_refine_ls_wR_factor_gt 0.1060
_refine_ls_wR_factor_ref 0.1084
_reflns_number_gt 3616
_reflns_number_total 3946
_reflns_threshold_expression >2\s(I)
_cod_data_source_file na0132.cif
_cod_data_source_block 7
_cod_depositor_comments
;
The following automatic conversions were performed:
'_exptl_absorpt_correction_type' value 'Multi-scan' changed to
'multi-scan' according to
'/home/saulius/struct/CIF-dictionaries/cif_core.dic' dictionary named
'cif_core.dic' version 2.4.1 from 2010-06-29.

Automatic conversion script
Id: cif_fix_enum 1527 2010-12-29 10:47:43Z saulius 

The following automatic conversions were performed:

'_exptl_absorpt_correction_type' value 'Multi-scan' changed to
'multi-scan' according to
/home/saulius/struct/CIF-dictionaries/cif_core.dic dictionary named
'cif_core.dic' version 2.4.1 from 2010-06-29.

Automatic conversion script
Id: cif_fix_values 1715 2011-07-08 13:25:40Z adriana 
;
_cod_original_sg_symbol_H-M P-1
_cod_original_formula_sum 'C19 H10.50 Cl0.50 N2 O4 S2'
_cod_database_code 2103275
_cod_database_fobs_code 2103275

loop_
_symmetry_equiv_pos_as_xyz
'x, y, z'
'-x, -y, -z'

loop_
_atom_site_label
_atom_site_fract_x
_atom_site_fract_y
_atom_site_fract_z
_atom_site_U_iso_or_equiv
_atom_site_adp_type
_atom_site_calc_flag
_atom_site_refinement_flags
_atom_site_occupancy
_atom_site_disorder_assembly
_atom_site_disorder_group
_atom_site_type_symbol
S1 0.35296(6) 0.88571(4) 0.43979(4) 0.02869(12) Uani d . 1 . . S
N11 0.33665(19) 0.72395(13) 0.44954(12) 0.0259(3) Uani d . 1 . . N
C11 0.2341(2) 0.65337(16) 0.54575(14) 0.0258(3) Uani d . 1 . . C
O11 0.15461(17) 0.69813(13) 0.63585(10) 0.0331(3) Uani d . 1 . . O
C12 0.4083(2) 0.64658(16) 0.35332(14) 0.0253(3) Uani d . 1 . . C
O12 0.49770(17) 0.68481(12) 0.26090(10) 0.0328(3) Uani d . 1 . . O
C13 0.3491(2) 0.51658(16) 0.39402(14) 0.0257(3) Uani d . 1 . . C
C14 0.3799(2) 0.40494(17) 0.33493(15) 0.0308(4) Uani d . 1 . . C
C15 0.3058(3) 0.29571(18) 0.39522(17) 0.0340(4) Uani d . 1 . . C
C16 0.2069(2) 0.29764(18) 0.50985(17) 0.0337(4) Uani d . 1 . . C
C17 0.1753(2) 0.41066(17) 0.56928(15) 0.0298(3) Uani d . 1 . . C
C18 0.2483(2) 0.51960(16) 0.50859(14) 0.0258(3) Uani d . 1 . . C
S2 0.13079(6) 0.98197(4) 0.37288(4) 0.02938(13) Uani d . 1 . . S
N21 0.18274(19) 0.96564(13) 0.22729(12) 0.0270(3) Uani d . 1 . . N
C21 0.1455(2) 0.85774(16) 0.17847(14) 0.0264(3) Uani d . 1 . . C
O21 0.08687(17) 0.76369(12) 0.23590(11) 0.0340(3) Uani d . 1 . . O
C22 0.2512(2) 1.06297(16) 0.13777(15) 0.0276(3) Uani d . 1 . . C
O22 0.29537(19) 1.16216(12) 0.15667(12) 0.0372(3) Uani d . 1 . . O
C23 0.2536(2) 1.01210(17) 0.02441(15) 0.0279(3) Uani d . 1 . . C
C24 0.3017(2) 1.0699(2) -0.09035(16) 0.0346(4) Uani d . 1 . . C
C25 0.2868(2) 0.9995(2) -0.18075(16) 0.0406(4) Uani d . 1 . . C
C26 0.2277(2) 0.8780(2) -0.15692(17) 0.0394(4) Uani d . 1 . . C
C27 0.1793(2) 0.82053(19) -0.04093(16) 0.0337(4) Uani d . 1 . . C
C28 0.1931(2) 0.89078(17) 0.04864(14) 0.0273(3) Uani d . 1 . . C
Cl31 0.57340(11) 0.57934(9) -0.00109(7) 0.0342(2) Uani d P 0.50 A -1 Cl
C31 0.8180(3) 0.5458(2) -0.00114(17) 0.0408(4) Uani d . 1 . . C
C32 0.9425(3) 0.5443(2) -0.10678(16) 0.0414(4) Uani d . 1 . . C
C33 0.8751(3) 0.5023(2) 0.10541(17) 0.0412(5) Uani d . 1 . . C
H14 0.4485 0.4031 0.2568 0.037 Uiso calc R 1 . . H
H15 0.3232 0.2178 0.3570 0.041 Uiso calc R 1 . . H
H16 0.1598 0.2207 0.5487 0.040 Uiso calc R 1 . . H
H17 0.1071 0.4126 0.6475 0.036 Uiso calc R 1 . . H
H24 0.3425 1.1531 -0.1068 0.042 Uiso calc R 1 . . H
H25 0.3181 1.0360 -0.2607 0.049 Uiso calc R 1 . . H
H26 0.2199 0.8329 -0.2207 0.047 Uiso calc R 1 . . H
H27 0.1389 0.7372 -0.0242 0.040 Uiso calc R 1 . . H
H31 0.6925 0.5769 -0.0019 0.049 Uiso calc PR 0.50 A -2 H
H32 0.9029 0.5751 -0.1796 0.050 Uiso calc R 1 . . H
H33 0.7891 0.5043 0.1775 0.049 Uiso calc R 1 . . H

loop_
_atom_site_aniso_label
_atom_site_aniso_U_11
_atom_site_aniso_U_22
_atom_site_aniso_U_33
_atom_site_aniso_U_12
_atom_site_aniso_U_13
_atom_site_aniso_U_23
S1 0.0357(2) 0.0261(2) 0.0267(2) -0.00862(16) -0.00918(16) -0.00171(15)
N11 0.0303(7) 0.0244(6) 0.0234(6) -0.0059(5) -0.0054(5) -0.0017(5)
C11 0.0259(8) 0.0286(8) 0.0235(7) -0.0045(6) -0.0080(6) 0.0003(6)
O11 0.0381(7) 0.0362(7) 0.0237(6) -0.0055(5) -0.0031(5) -0.0045(5)
C12 0.0242(7) 0.0274(8) 0.0240(7) -0.0021(6) -0.0062(6) -0.0021(6)
O12 0.0331(6) 0.0346(6) 0.0270(6) -0.0057(5) 0.0003(5) 0.0007(5)
C13 0.0239(7) 0.0292(8) 0.0251(7) -0.0044(6) -0.0087(6) -0.0013(6)
C14 0.0315(8) 0.0329(9) 0.0293(8) -0.0032(7) -0.0094(7) -0.0057(7)
C15 0.0373(9) 0.0294(8) 0.0400(9) -0.0056(7) -0.0146(8) -0.0082(7)
C16 0.0340(9) 0.0300(8) 0.0403(9) -0.0114(7) -0.0130(7) 0.0019(7)
C17 0.0272(8) 0.0326(8) 0.0296(8) -0.0074(7) -0.0070(6) 0.0021(7)
C18 0.0252(7) 0.0281(8) 0.0254(7) -0.0047(6) -0.0084(6) -0.0019(6)
S2 0.0331(2) 0.0269(2) 0.0258(2) -0.00081(16) -0.00318(16) -0.00417(15)
N21 0.0312(7) 0.0253(7) 0.0250(6) -0.0052(5) -0.0070(5) -0.0008(5)
C21 0.0251(7) 0.0253(8) 0.0291(8) -0.0032(6) -0.0073(6) -0.0019(6)
O21 0.0378(7) 0.0300(6) 0.0352(7) -0.0108(5) -0.0089(5) 0.0024(5)
C22 0.0261(8) 0.0267(8) 0.0287(8) -0.0029(6) -0.0072(6) 0.0019(6)
O22 0.0477(8) 0.0268(6) 0.0406(7) -0.0107(5) -0.0147(6) 0.0005(5)
C23 0.0219(7) 0.0331(8) 0.0278(8) -0.0032(6) -0.0060(6) -0.0008(6)
C24 0.0258(8) 0.0452(10) 0.0309(9) -0.0076(7) -0.0054(7) 0.0045(7)
C25 0.0283(9) 0.0634(13) 0.0261(8) -0.0021(8) -0.0036(7) -0.0013(8)
C26 0.0297(9) 0.0575(12) 0.0311(9) 0.0033(8) -0.0083(7) -0.0152(8)
C27 0.0300(9) 0.0368(9) 0.0355(9) -0.0004(7) -0.0097(7) -0.0095(7)
C28 0.0238(7) 0.0308(8) 0.0268(8) -0.0015(6) -0.0067(6) -0.0031(6)
Cl31 0.0262(4) 0.0438(5) 0.0317(4) -0.0036(3) -0.0063(3) -0.0031(3)
C31 0.0353(9) 0.0474(11) 0.0329(9) 0.0109(8) -0.0068(8) -0.0063(8)
C32 0.0453(11) 0.0468(11) 0.0266(8) 0.0078(9) -0.0091(8) -0.0031(8)
C33 0.0425(11) 0.0460(11) 0.0274(8) 0.0091(8) -0.0038(7) -0.0057(8)

loop_
_atom_type_symbol
_atom_type_description
_atom_type_scat_dispersion_real
_atom_type_scat_dispersion_imag
_atom_type_scat_source
C C 0.0033 0.0016 'International Tables Vol C Tables 4.2.6.8 and 6.1.1.4'
H H 0.0000 0.0000 'International Tables Vol C Tables 4.2.6.8 and 6.1.1.4'
Cl Cl 0.1484 0.1585 'International Tables Vol C Tables 4.2.6.8 and 6.1.1.4'
N N 0.0061 0.0033 'International Tables Vol C Tables 4.2.6.8 and 6.1.1.4'
O O 0.0106 0.0060 'International Tables Vol C Tables 4.2.6.8 and 6.1.1.4'
S S 0.1246 0.1234 'International Tables Vol C Tables 4.2.6.8 and 6.1.1.4'

loop_
_geom_angle_atom_site_label_1
_geom_angle_atom_site_label_2
_geom_angle_atom_site_label_3
_geom_angle_site_symmetry_1
_geom_angle
_geom_angle_publ_flag
N11 S1 S2 . 103.99(5) no
C11 N11 C12 . 111.9(2) no
C11 N11 S1 . 125.2(2) no
C12 N11 S1 . 122.5(2) no
O11 C11 N11 . 124.9(2) no
O11 C11 C18 . 130.0(2) no
N11 C11 C18 . 105.1(2) no
O12 C12 N11 . 124.6(2) no
O12 C12 C13 . 130.2(2) no
N11 C12 C13 . 105.2(2) no
C14 C13 C18 . 121.7(2) no
C14 C13 C12 . 129.4(2) no
C18 C13 C12 . 108.9(2) no
C13 C14 C15 . 117.0(2) no
C13 C14 H14 . 121.5 no
C15 C14 H14 . 121.5 no
C16 C15 C14 . 121.6(2) no
C16 C15 H15 . 119.2 no
C14 C15 H15 . 119.2 no
C15 C16 C17 . 121.3(2) no
C15 C16 H16 . 119.3 no
C17 C16 H16 . 119.3 no
C18 C17 C16 . 116.8(2) no
C18 C17 H17 . 121.6 no
C16 C17 H17 . 121.6 no
C17 C18 C13 . 121.6(2) no
C17 C18 C11 . 129.6(2) no
C13 C18 C11 . 108.9(2) no
N21 S2 S1 . 105.62(5) no
C21 N21 C22 . 112.0(2) no
C21 N21 S2 . 123.1(2) no
C22 N21 S2 . 124.6(2) no
O21 C21 N21 . 124.4(2) no
O21 C21 C28 . 130.6(2) no
N21 C21 C28 . 104.9(2) no
O22 C22 N21 . 124.6(2) no
O22 C22 C23 . 130.6(2) no
N21 C22 C23 . 104.8(2) no
C24 C23 C28 . 121.8(2) no
C24 C23 C22 . 129.2(2) no
C28 C23 C22 . 109.0(2) no
C23 C24 C25 . 116.5(2) no
C23 C24 H24 . 121.7 no
C25 C24 H24 . 121.7 no
C26 C25 C24 . 121.8(2) no
C26 C25 H25 . 119.1 no
C24 C25 H25 . 119.1 no
C25 C26 C27 . 121.3(2) no
C25 C26 H26 . 119.4 no
C27 C26 H26 . 119.4 no
C28 C27 C26 . 116.9(2) no
C28 C27 H27 . 121.6 no
C26 C27 H27 . 121.6 no
C27 C28 C23 . 121.7(2) no
C27 C28 C21 . 129.0(2) no
C23 C28 C21 . 109.3(2) no
C33 C31 C32 . 120.5(2) no
C33 C31 Cl31 . 118.2(2) no
C32 C31 Cl31 . 120.5(2) no
C33 C31 H31 . 119.7 no
C32 C31 H31 . 119.7 no
Cl31 C31 H31 . 8.6 no
C33 C32 C31 2_765 119.6(2) no
C33 C32 H32 2_765 120.2 no
C31 C32 H32 . 120.2 no
C32 C33 C31 2_765 119.9(2) no
C32 C33 H33 2_765 120.0 no
C31 C33 H33 . 120.0 no

loop_
_geom_bond_atom_site_label_1
_geom_bond_atom_site_label_2
_geom_bond_site_symmetry_2
_geom_bond_distance
_geom_bond_publ_flag
S1 N11 . 1.6860(10) no
S1 S2 . 2.0352(6) no
N11 C11 . 1.418(2) no
N11 C12 . 1.425(2) no
C11 O11 . 1.203(2) no
C11 C18 . 1.486(2) no
C12 O12 . 1.204(2) no
C12 C13 . 1.480(2) no
C13 C14 . 1.386(2) no
C13 C18 . 1.394(2) no
C14 C15 . 1.391(3) no
C14 H14 . 0.9500 no
C15 C16 . 1.388(3) no
C15 H15 . 0.9500 no
C16 C17 . 1.400(3) no
C16 H16 . 0.9500 no
C17 C18 . 1.386(2) no
C17 H17 . 0.9500 no
S2 N21 . 1.683(2) no
N21 C21 . 1.423(2) no
N21 C22 . 1.427(2) no
C21 O21 . 1.201(2) no
C21 C28 . 1.482(2) no
C22 O22 . 1.202(2) no
C22 C23 . 1.486(2) no
C23 C24 . 1.386(2) no
C23 C28 . 1.390(2) no
C24 C25 . 1.399(3) no
C24 H24 . 0.9500 no
C25 C26 . 1.387(3) no
C25 H25 . 0.9500 no
C26 C27 . 1.397(3) no
C26 H26 . 0.9500 no
C27 C28 . 1.387(2) no
C27 H27 . 0.9500 no
Cl31 C31 . 1.830(2) no
C31 C33 . 1.385(3) no
C31 C32 . 1.387(3) no
C31 H31 . 0.9500 no
C32 C33 2_765 1.384(3) no
C32 H32 . 0.9500 no
C33 C32 2_765 1.384(3) no
C33 H33 . 0.9500 no

loop_
_geom_hbond_atom_site_label_D
_geom_hbond_atom_site_label_H
_geom_hbond_atom_site_label_A
_geom_hbond_site_symmetry_A
_geom_hbond_distance_DH
_geom_hbond_distance_HA
_geom_hbond_distance_DA
_geom_hbond_angle_DHA
_geom_hbond_publ_flag
C15 H15 O22 1_545 0.95 2.54 3.299(2) 137 y
C24 H24 O12 2_675 0.95 2.55 3.384(2) 147 y
C26 H26 O11 1_554 0.95 2.51 3.445(2) 170 y

loop_
_geom_torsion_atom_site_label_1
_geom_torsion_atom_site_label_2
_geom_torsion_atom_site_label_3
_geom_torsion_atom_site_label_4
_geom_torsion_site_symmetry_4
_geom_torsion
_geom_torsion_publ_flag
S2 S1 N11 C11 . -85.1(2) no
S2 S1 N11 C12 . 86.8(2) no
C12 N11 C11 O11 . -177.4(2) no
S1 N11 C11 O11 . -4.7(2) no
C12 N11 C11 C18 . 2.2(2) no
S1 N11 C11 C18 . 174.9(2) no
C11 N11 C12 O12 . 178.9(2) no
S1 N11 C12 O12 . 5.9(2) no
C11 N11 C12 C13 . -1.4(2) no
S1 N11 C12 C13 . -174.3(2) no
O12 C12 C13 C14 . -0.9(3) no
N11 C12 C13 C14 . 179.4(2) no
O12 C12 C13 C18 . 179.6(2) no
N11 C12 C13 C18 . -0.1(2) no
C18 C13 C14 C15 . -0.1(2) no
C12 C13 C14 C15 . -179.5(2) no
C13 C14 C15 C16 . -0.6(3) no
C14 C15 C16 C17 . 0.9(3) no
C15 C16 C17 C18 . -0.4(3) no
C16 C17 C18 C13 . -0.3(2) no
C16 C17 C18 C11 . 178.0(2) no
C14 C13 C18 C17 . 0.5(2) no
C12 C13 C18 C17 . -180.0(2) no
C14 C13 C18 C11 . -178.1(2) no
C12 C13 C18 C11 . 1.4(2) no
O11 C11 C18 C17 . -1.1(3) no
N11 C11 C18 C17 . 179.3(2) no
O11 C11 C18 C13 . 177.4(2) no
N11 C11 C18 C13 . -2.2(2) no
N11 S1 S2 N21 . -77.62(7) no
S1 S2 N21 C21 . 89.8(2) no
S1 S2 N21 C22 . -96.8(2) no
C22 N21 C21 O21 . 180.0(2) no
S2 N21 C21 O21 . -5.9(2) no
C22 N21 C21 C28 . -0.4(2) no
S2 N21 C21 C28 . 173.7(2) no
C21 N21 C22 O22 . -178.8(2) no
S2 N21 C22 O22 . 7.2(2) no
C21 N21 C22 C23 . 1.0(2) no
S2 N21 C22 C23 . -173.1(2) no
O22 C22 C23 C24 . -2.9(3) no
N21 C22 C23 C24 . 177.4(2) no
O22 C22 C23 C28 . 178.6(2) no
N21 C22 C23 C28 . -1.2(2) no
C28 C23 C24 C25 . -0.3(3) no
C22 C23 C24 C25 . -178.7(2) no
C23 C24 C25 C26 . -0.2(3) no
C24 C25 C26 C27 . 0.3(3) no
C25 C26 C27 C28 . 0.1(3) no
C26 C27 C28 C23 . -0.6(2) no
C26 C27 C28 C21 . 177.5(2) no
C24 C23 C28 C27 . 0.7(3) no
C22 C23 C28 C27 . 179.4(2) no
C24 C23 C28 C21 . -177.7(2) no
C22 C23 C28 C21 . 0.9(2) no
O21 C21 C28 C27 . 0.9(3) no
N21 C21 C28 C27 . -178.6(2) no
O21 C21 C28 C23 . 179.2(2) no
N21 C21 C28 C23 . -0.3(2) no
C33 C31 C32 C33 2_765 0.6(4) no
Cl31 C31 C32 C33 2_765 -169.4(2) no
C32 C31 C33 C32 2_765 -0.6(4) no
Cl31 C31 C33 C32 2_765 169.7(2) no
